data_9000277
loop_
_publ_author_name
'Wardle, R.'
'Brindley, G. W.'

_publ_section_title
;
 The crystal structures of pyrophyllite, 1Tc, and of its dehydroxylate
;
_journal_name_full 'American Mineralogist'
_journal_page_first 732
_journal_page_last 750
_journal_volume 57
_journal_year 1972
_chemical_formula_sum 'Al2 O11 Si4'
_chemical_name_mineral Pyrophyllite-1Tc
_space_group_IT_number 2
_symmetry_space_group_name_Hall '-P 1 (1/2*x+1/2*y,1/2*x-1/2*y,-z)'
_symmetry_space_group_name_H-M 'C -1'
_cell_angle_alpha 91.17
_cell_angle_beta 100.21
_cell_angle_gamma 88.62
_cell_length_a 5.1919
_cell_length_b 9.1224
_cell_length_c 9.4990
_cell_formula_units_Z 2
_cell_volume 442.585
_database_code_amcsd 0000286
_exptl_crystal_density_diffrn 2.569
_cod_original_formula_sum 'Al2 Si4 O11'
_cod_database_code 9000277

loop_
_space_group_symop_operation_xyz
x,y,z
1/2+x,1/2+y,z
-x,-y,-z
1/2-x,1/2-y,-z

loop_
_atom_site_label
_atom_site_fract_x
_atom_site_fract_y
_atom_site_fract_z
Al 0.55200 0.14900 0.00000
Si1 0.22500 0.48600 0.28600
Si2 0.74900 0.31200 0.28600
O1 0.25000 0.25000 0.00000
O2 0.12300 0.49200 0.11500
O3 0.72800 0.29200 0.11500
O4 0.03700 0.37800 0.35500
O5 0.71700 0.15200 0.35500
O6 0.52200 0.42500 0.32000

loop_
_cod_related_entry_id
_cod_related_entry_database
_cod_related_entry_code
1 AMCSD 0000286
